data_2242586
loop_
_publ_author_name
'Peloquin, Andrew J.'
'Smith, Madelyn B.'
'O'Connell, Bryce J.'
'Ghiassi, Kamran B.'
'Balaich, Gary J.'
'Iacono, Scott T.'

_publ_section_title
;
 Coordination complexes of chromium(0) with a series of
 1,3-diphenyl-6-arylfulvenes
;
_journal_coeditor_code RZ5242
_journal_issue 9
_journal_name_full 'Acta Crystallographica Section E'
_journal_page_first 1190
_journal_page_last 1194
_journal_paper_doi 10.1107/S2056989018010794
_journal_volume 74
_journal_year 2018
_chemical_formula_iupac '[Cr (C24 H18) (C O)3], 0.5C6 H6'
_chemical_formula_moiety 'C27 H18 Cr O3, 0.5(C6 H6)'
_chemical_formula_sum 'C30 H21 Cr O3'
_chemical_formula_weight 481.47
_chemical_name_common 'tricarbonyl-(1,3,6-triphenylfulvene) chromium (0)'
_chemical_name_systematic
;
Tricarbonyl(1,3,6-triphenylfulvene)chromium(0)
benzene hemisolvate
;
_space_group_crystal_system monoclinic
_space_group_IT_number 14
_space_group_name_Hall '-P 2yn'
_space_group_name_H-M_alt 'P 1 21/n 1'
_symmetry_space_group_name_Hall '-P 2yn'
_symmetry_space_group_name_H-M 'P 1 21/n 1'
_atom_sites_solution_hydrogens geom
_cell_angle_alpha 90
_cell_angle_beta 99.335(4)
_cell_angle_gamma 90
_cell_formula_units_Z 4
_cell_length_a 15.838(5)
_cell_length_b 7.675(2)
_cell_length_c 19.485(6)
_cell_measurement_reflns_used 1393
_cell_measurement_temperature 100.(2)
_cell_measurement_theta_max 16.3782
_cell_measurement_theta_min 2.6066
_cell_volume 2337.2(12)
_computing_cell_refinement
;
SAINT (Bruker, 2017)
;
_computing_data_collection
;
APEX3 (Bruker, 2017)
;
_computing_data_reduction
;
SAINT (Bruker, 2017)
;
_computing_molecular_graphics
;
<i>ORTEP-3</i> for Windows (Farrugia, 2012) and
Mercury (Macrae <i>et al.</i>, 2008)
;
_computing_publication_material
;
<i>publCIF</i> (Westrip, 2010)
;
_computing_structure_refinement
;
SHELXL (Sheldrick, 2015<i>b</i>)
;
_computing_structure_solution
;
SHELXT (Sheldrick, 2015<i>a</i>)
;
_diffrn_ambient_temperature 100.(2)
_diffrn_detector_area_resol_mean 8.3333
_diffrn_measured_fraction_theta_full 0.994
_diffrn_measured_fraction_theta_max 0.994
_diffrn_measurement_device_type 'Bruker SMART APEX CCD'
_diffrn_measurement_method 'Omega Scans'
_diffrn_radiation_monochromator graphite
_diffrn_radiation_type 'Mo K\a'
_diffrn_radiation_wavelength 0.71073
_diffrn_reflns_av_R_equivalents 0.1517
_diffrn_reflns_limit_h_max 19
_diffrn_reflns_limit_h_min -19
_diffrn_reflns_limit_k_max 9
_diffrn_reflns_limit_k_min -9
_diffrn_reflns_limit_l_max 23
_diffrn_reflns_limit_l_min -23
_diffrn_reflns_number 38380
_diffrn_reflns_theta_full 25.44
_diffrn_reflns_theta_max 25.44
_diffrn_reflns_theta_min 2.61
_exptl_absorpt_coefficient_mu 0.520
_exptl_absorpt_correction_T_max 0.89
_exptl_absorpt_correction_T_min 0.77
_exptl_absorpt_correction_type multi-scan
_exptl_absorpt_process_details
;
(SADABS; Bruker, 2017)
;
_exptl_crystal_colour 'translucent red'
_exptl_crystal_density_diffrn 1.368
_exptl_crystal_density_method 'not measured'
_exptl_crystal_description block
_exptl_crystal_F_000 996
_exptl_crystal_size_max 0.314
_exptl_crystal_size_mid 0.257
_exptl_crystal_size_min 0.226
_refine_diff_density_max 0.560
_refine_diff_density_min -0.329
_refine_ls_extinction_method none
_refine_ls_goodness_of_fit_ref 1.031
_refine_ls_hydrogen_treatment constr
_refine_ls_matrix_type full
_refine_ls_number_parameters 307
_refine_ls_number_reflns 4302
_refine_ls_number_restraints 0
_refine_ls_restrained_S_all 1.031
_refine_ls_R_factor_all 0.1175
_refine_ls_R_factor_gt 0.0566
_refine_ls_shift/su_max 0.001
_refine_ls_shift/su_mean 0.000
_refine_ls_structure_factor_coef Fsqd
_refine_ls_weighting_details 'w=1/[\s^2^(Fo^2^)+(0.0400P)^2^+3.0871P] where P=(Fo^2^+2Fc^2^)/3'
_refine_ls_weighting_scheme calc
_refine_ls_wR_factor_gt 0.1111
_refine_ls_wR_factor_ref 0.1411
_reflns_number_gt 2584
_reflns_number_total 4302
_reflns_threshold_expression 'I > 2\s(I)'
_cod_data_source_file rz5242sup1.cif
_cod_data_source_block I
_cod_original_cell_volume 2337.2(13)
_cod_database_code 2242586

loop_
_space_group_symop_operation_xyz
'x, y, z'
'-x+1/2, y+1/2, -z+1/2'
'-x, -y, -z'
'x-1/2, -y-1/2, z-1/2'

loop_
_atom_site_type_symbol
_atom_site_label
_atom_site_fract_x
_atom_site_fract_y
_atom_site_fract_z
_atom_site_U_iso_or_equiv
_atom_site_adp_type
_atom_site_calc_flag
_atom_site_occupancy
Cr Cr1 0.55485(4) 0.83445(9) 0.67800(3) 0.0316(2) Uani d 1
O O1 0.46466(19) 1.1237(4) 0.74002(16) 0.0466(8) Uani d 1
C C1 0.4347(2) 0.6949(5) 0.6473(2) 0.0308(10) Uani d 1
O O3 0.72286(18) 0.8603(4) 0.77558(15) 0.0499(9) Uani d 1
C C2 0.4702(2) 0.7175(5) 0.5866(2) 0.0311(10) Uani d 1
H H2 0.443934 0.780309 0.546767 0.037 Uiso calc 1
O O2 0.61821(18) 1.1061(4) 0.58690(16) 0.0458(8) Uani d 1
C C3 0.5518(2) 0.6325(5) 0.5929(2) 0.0302(10) Uani d 1
C C5 0.4984(2) 0.6008(5) 0.6969(2) 0.0320(10) Uani d 1
C C4 0.5681(3) 0.5589(5) 0.6603(2) 0.0341(10) Uani d 1
H H4 0.617232 0.492504 0.678694 0.041 Uiso calc 1
C C6 0.5122(3) 0.6478(5) 0.7669(2) 0.0331(10) Uani d 1
H H6 0.477061 0.737704 0.780389 0.040 Uiso calc 1
C C19 0.5764(3) 0.5709(5) 0.8222(2) 0.0337(10) Uani d 1
C C7 0.3487(2) 0.7486(5) 0.6586(2) 0.0315(10) Uani d 1
C C24 0.6142(3) 0.4109(6) 0.8145(2) 0.0360(10) Uani d 1
H H24 0.599003 0.348061 0.772305 0.043 Uiso calc 1
C C8 0.3037(3) 0.8793(5) 0.6189(2) 0.0344(10) Uani d 1
H H8 0.330681 0.943199 0.586706 0.041 Uiso calc 1
C C23 0.6739(3) 0.3405(6) 0.8671(2) 0.0409(11) Uani d 1
H H23 0.699419 0.230736 0.861009 0.049 Uiso calc 1
C C9 0.2202(3) 0.9172(6) 0.6257(2) 0.0403(11) Uani d 1
H H9 0.190155 1.006501 0.598104 0.048 Uiso calc 1
C C22 0.6957(3) 0.4313(6) 0.9283(2) 0.0494(13) Uani d 1
H H22 0.736811 0.384661 0.964613 0.059 Uiso calc 1
C C10 0.1801(3) 0.8260(6) 0.6725(2) 0.0405(11) Uani d 1
H H10 0.122579 0.852126 0.676887 0.049 Uiso calc 1
C C21 0.6583(3) 0.5886(7) 0.9369(2) 0.0574(15) Uani d 1
H H21 0.673189 0.650829 0.979328 0.069 Uiso calc 1
C C11 0.2244(3) 0.6956(6) 0.7131(2) 0.0432(12) Uani d 1
H H11 0.197495 0.632131 0.745376 0.052 Uiso calc 1
C C20 0.5987(3) 0.6574(6) 0.8841(2) 0.0496(13) Uani d 1
H H20 0.572839 0.766468 0.890725 0.059 Uiso calc 1
C C12 0.3079(2) 0.6599(6) 0.7057(2) 0.0360(10) Uani d 1
H H12 0.338215 0.571829 0.733865 0.043 Uiso calc 1
C C13 0.6061(3) 0.6217(5) 0.5387(2) 0.0335(10) Uani d 1
C C18 0.5840(3) 0.7074(5) 0.4753(2) 0.0370(11) Uani d 1
H H18 0.532863 0.774272 0.466765 0.044 Uiso calc 1
C C17 0.6358(3) 0.6959(6) 0.4247(2) 0.0388(11) Uani d 1
H H17 0.619517 0.753794 0.381526 0.047 Uiso calc 1
C C16 0.7106(3) 0.6018(6) 0.4363(2) 0.0402(11) Uani d 1
H H16 0.746757 0.597396 0.401973 0.048 Uiso calc 1
C C15 0.7325(3) 0.5137(6) 0.4984(2) 0.0415(11) Uani d 1
H H15 0.784015 0.448031 0.506678 0.050 Uiso calc 1
C C14 0.6803(3) 0.5203(5) 0.5485(2) 0.0354(10) Uani d 1
H H14 0.694940 0.455092 0.590207 0.043 Uiso calc 1
C C25 0.5009(3) 1.0135(6) 0.7170(2) 0.0345(10) Uani d 1
C C26 0.5945(2) 1.0009(6) 0.6223(2) 0.0330(10) Uani d 1
C C29 0.9972(4) 0.6345(9) 0.5459(4) 0.084(2) Uani d 1
H H29 0.995074 0.728012 0.577493 0.100 Uiso calc 1
C C30 1.0533(4) 0.5006(9) 0.5636(4) 0.088(2) Uani d 1
H H30 1.089990 0.500655 0.607343 0.105 Uiso calc 1
C C28 0.9440(4) 0.6357(8) 0.4829(4) 0.087(2) Uani d 1
H H28 0.905248 0.729633 0.471121 0.105 Uiso calc 1
C C27 0.6586(3) 0.8500(5) 0.7375(2) 0.0358(10) Uani d 1

loop_
_atom_site_aniso_label
_atom_site_aniso_U_11
_atom_site_aniso_U_22
_atom_site_aniso_U_33
_atom_site_aniso_U_12
_atom_site_aniso_U_13
_atom_site_aniso_U_23
Cr1 0.0298(4) 0.0332(4) 0.0296(4) -0.0036(3) -0.0018(3) 0.0012(3)
O1 0.0386(18) 0.047(2) 0.055(2) -0.0015(15) 0.0079(15) -0.0126(16)
C1 0.031(2) 0.028(2) 0.031(2) -0.0069(18) -0.0016(18) 0.0017(19)
O3 0.0355(18) 0.075(2) 0.0353(18) -0.0107(16) -0.0070(15) 0.0026(17)
C2 0.031(2) 0.029(2) 0.030(2) -0.0066(18) -0.0058(18) 0.0028(18)
O2 0.0397(18) 0.0429(19) 0.056(2) 0.0003(15) 0.0096(16) 0.0134(17)
C3 0.031(2) 0.026(2) 0.030(2) -0.0053(18) -0.0016(18) 0.0008(18)
C5 0.029(2) 0.032(2) 0.032(2) -0.0052(18) -0.0029(19) 0.0067(19)
C4 0.030(2) 0.035(2) 0.034(2) -0.0001(19) -0.0036(19) -0.004(2)
C6 0.033(2) 0.032(2) 0.032(2) -0.0024(19) 0.0003(18) 0.003(2)
C19 0.034(2) 0.036(3) 0.029(2) -0.002(2) -0.0013(19) 0.006(2)
C7 0.029(2) 0.035(2) 0.028(2) -0.0055(19) -0.0046(18) -0.0023(19)
C24 0.040(3) 0.037(3) 0.030(2) -0.003(2) 0.003(2) 0.004(2)
C8 0.034(2) 0.033(2) 0.033(2) -0.0033(19) -0.0024(19) 0.0005(19)
C23 0.044(3) 0.042(3) 0.036(3) 0.002(2) 0.004(2) 0.011(2)
C9 0.039(3) 0.041(3) 0.037(3) 0.001(2) -0.007(2) -0.006(2)
C22 0.046(3) 0.050(3) 0.046(3) -0.011(2) -0.010(2) 0.014(3)
C10 0.029(2) 0.052(3) 0.040(3) -0.007(2) 0.002(2) -0.013(2)
C21 0.086(4) 0.049(3) 0.028(3) -0.008(3) -0.016(3) 0.002(2)
C11 0.031(2) 0.055(3) 0.042(3) -0.008(2) 0.001(2) 0.002(2)
C20 0.074(3) 0.040(3) 0.030(3) 0.003(3) -0.007(2) 0.003(2)
C12 0.031(2) 0.042(3) 0.033(2) -0.005(2) -0.0032(18) 0.004(2)
C13 0.034(2) 0.029(2) 0.035(2) -0.0082(19) -0.0001(19) -0.0026(19)
C18 0.035(2) 0.034(3) 0.040(3) -0.0043(19) -0.001(2) 0.000(2)
C17 0.044(3) 0.042(3) 0.029(2) -0.011(2) 0.003(2) -0.001(2)
C16 0.044(3) 0.040(3) 0.037(3) -0.006(2) 0.007(2) -0.009(2)
C15 0.043(3) 0.030(2) 0.050(3) -0.001(2) 0.005(2) -0.004(2)
C14 0.038(3) 0.030(2) 0.037(3) 0.000(2) 0.000(2) 0.000(2)
C25 0.027(2) 0.041(3) 0.033(2) -0.005(2) -0.0018(19) -0.003(2)
C26 0.026(2) 0.035(3) 0.036(2) 0.0001(19) -0.0020(19) -0.003(2)
C29 0.047(4) 0.091(5) 0.118(6) -0.025(4) 0.029(4) -0.064(4)
C30 0.060(4) 0.099(5) 0.105(5) -0.020(4) 0.020(4) -0.055(4)
C28 0.050(4) 0.085(5) 0.128(6) -0.011(3) 0.020(4) -0.051(4)
C27 0.039(3) 0.038(3) 0.030(2) -0.005(2) 0.006(2) 0.001(2)

loop_
_atom_type_symbol
_atom_type_description
_atom_type_scat_dispersion_real
_atom_type_scat_dispersion_imag
_atom_type_scat_source
C C 0.0033 0.0016 'International Tables Vol C Tables 4.2.6.8 and 6.1.1.4'
H H 0.0000 0.0000 'International Tables Vol C Tables 4.2.6.8 and 6.1.1.4'
O O 0.0106 0.0060 'International Tables Vol C Tables 4.2.6.8 and 6.1.1.4'
Cr Cr 0.3209 0.6236 'International Tables Vol C Tables 4.2.6.8 and 6.1.1.4'

loop_
_geom_angle_atom_site_label_1
_geom_angle_atom_site_label_2
_geom_angle_atom_site_label_3
_geom_angle_site_symmetry_1
_geom_angle_site_symmetry_3
_geom_angle
C25 Cr1 C26 . . 87.21(19)
C25 Cr1 C27 . . 96.76(18)
C26 Cr1 C27 . . 88.37(17)
C25 Cr1 C5 . . 109.34(18)
C26 Cr1 C5 . . 154.46(17)
C27 Cr1 C5 . . 108.07(17)
C25 Cr1 C4 . . 149.20(18)
C26 Cr1 C4 . . 122.09(17)
C27 Cr1 C4 . . 93.62(17)
C5 Cr1 C4 . . 39.92(16)
C25 Cr1 C1 . . 92.12(17)
C26 Cr1 C1 . . 122.83(16)
C27 Cr1 C1 . . 148.00(17)
C5 Cr1 C1 . . 40.35(14)
C4 Cr1 C1 . . 65.06(15)
C25 Cr1 C2 . . 111.65(16)
C26 Cr1 C2 . . 91.51(16)
C27 Cr1 C2 . . 151.55(17)
C5 Cr1 C2 . . 64.65(15)
C4 Cr1 C2 . . 62.67(15)
C1 Cr1 C2 . . 36.96(14)
C25 Cr1 C3 . . 148.72(16)
C26 Cr1 C3 . . 90.65(16)
C27 Cr1 C3 . . 114.39(17)
C5 Cr1 C3 . . 64.99(15)
C4 Cr1 C3 . . 37.23(14)
C1 Cr1 C3 . . 63.20(15)
C2 Cr1 C3 . . 37.17(14)
C25 Cr1 C6 . . 86.85(17)
C26 Cr1 C6 . . 170.52(16)
C27 Cr1 C6 . . 85.01(16)
C5 Cr1 C6 . . 35.01(14)
C4 Cr1 C6 . . 65.23(15)
C1 Cr1 C6 . . 64.80(14)
C2 Cr1 C6 . . 97.55(14)
C3 Cr1 C6 . . 98.25(14)
C2 C1 C5 . . 106.8(3)
C2 C1 C7 . . 126.8(3)
C5 C1 C7 . . 126.3(4)
C2 C1 Cr1 . . 73.7(2)
C5 C1 Cr1 . . 65.5(2)
C7 C1 Cr1 . . 127.4(3)
C1 C2 C3 . . 110.5(3)
C1 C2 Cr1 . . 69.4(2)
C3 C2 Cr1 . . 72.5(2)
C1 C2 H2 . . 124.7
C3 C2 H2 . . 124.7
Cr1 C2 H2 . . 125.0
C4 C3 C2 . . 106.7(4)
C4 C3 C13 . . 127.2(4)
C2 C3 C13 . . 126.1(4)
C4 C3 Cr1 . . 67.3(2)
C2 C3 Cr1 . . 70.3(2)
C13 C3 Cr1 . . 128.3(3)
C6 C5 C4 . . 121.9(4)
C6 C5 C1 . . 119.9(4)
C4 C5 C1 . . 106.5(3)
C6 C5 Cr1 . . 86.9(3)
C4 C5 Cr1 . . 73.6(2)
C1 C5 Cr1 . . 74.2(2)
C3 C4 C5 . . 109.3(4)
C3 C4 Cr1 . . 75.5(2)
C5 C4 Cr1 . . 66.5(2)
C3 C4 H4 . . 125.4
C5 C4 H4 . . 125.4
Cr1 C4 H4 . . 124.1
C5 C6 C19 . . 126.2(4)
C5 C6 Cr1 . . 58.1(2)
C19 C6 Cr1 . . 121.2(3)
C5 C6 H6 . . 116.9
C19 C6 H6 . . 116.9
Cr1 C6 H6 . . 90.7
C20 C19 C24 . . 118.0(4)
C20 C19 C6 . . 119.7(4)
C24 C19 C6 . . 122.2(4)
C12 C7 C8 . . 118.2(4)
C12 C7 C1 . . 120.3(4)
C8 C7 C1 . . 121.4(4)
C19 C24 C23 . . 121.4(4)
C19 C24 H24 . . 119.3
C23 C24 H24 . . 119.3
C9 C8 C7 . . 120.6(4)
C9 C8 H8 . . 119.7
C7 C8 H8 . . 119.7
C22 C23 C24 . . 119.3(4)
C22 C23 H23 . . 120.4
C24 C23 H23 . . 120.4
C8 C9 C10 . . 120.4(4)
C8 C9 H9 . . 119.8
C10 C9 H9 . . 119.8
C21 C22 C23 . . 120.1(4)
C21 C22 H22 . . 120.0
C23 C22 H22 . . 120.0
C9 C10 C11 . . 119.7(4)
C9 C10 H10 . . 120.2
C11 C10 H10 . . 120.2
C22 C21 C20 . . 120.1(4)
C22 C21 H21 . . 119.9
C20 C21 H21 . . 119.9
C12 C11 C10 . . 119.2(4)
C12 C11 H11 . . 120.4
C10 C11 H11 . . 120.4
C19 C20 C21 . . 121.1(5)
C19 C20 H20 . . 119.4
C21 C20 H20 . . 119.4
C11 C12 C7 . . 121.9(4)
C11 C12 H12 . . 119.0
C7 C12 H12 . . 119.0
C18 C13 C14 . . 118.0(4)
C18 C13 C3 . . 121.2(4)
C14 C13 C3 . . 120.8(4)
C17 C18 C13 . . 120.5(4)
C17 C18 H18 . . 119.7
C13 C18 H18 . . 119.7
C16 C17 C18 . . 120.7(4)
C16 C17 H17 . . 119.6
C18 C17 H17 . . 119.6
C17 C16 C15 . . 119.3(4)
C17 C16 H16 . . 120.3
C15 C16 H16 . . 120.3
C16 C15 C14 . . 120.5(4)
C16 C15 H15 . . 119.7
C14 C15 H15 . . 119.7
C15 C14 C13 . . 120.8(4)
C15 C14 H14 . . 119.6
C13 C14 H14 . . 119.6
O1 C25 Cr1 . . 177.7(4)
O2 C26 Cr1 . . 179.0(4)
C30 C29 C28 . . 120.8(6)
C30 C29 H29 . . 119.6
C28 C29 H29 . . 119.6
C29 C30 C28 . 3_766 119.3(6)
C29 C30 H30 . . 120.4
C28 C30 H30 3_766 . 120.4
C29 C28 C30 . 3_766 119.9(6)
C29 C28 H28 . . 120.0
C30 C28 H28 3_766 . 120.0
O3 C27 Cr1 . . 178.9(4)

loop_
_geom_bond_atom_site_label_1
_geom_bond_atom_site_label_2
_geom_bond_site_symmetry_2
_geom_bond_distance
Cr1 C25 . 1.845(5)
Cr1 C26 . 1.851(5)
Cr1 C27 . 1.855(4)
Cr1 C5 . 2.063(4)
Cr1 C4 . 2.158(4)
Cr1 C1 . 2.181(4)
Cr1 C2 . 2.237(4)
Cr1 C3 . 2.265(4)
Cr1 C6 . 2.427(4)
O1 C25 . 1.153(5)
C1 C2 . 1.401(5)
C1 C5 . 1.468(5)
C1 C7 . 1.474(5)
O3 C27 . 1.161(4)
C2 C3 . 1.435(5)
C2 H2 . 0.9500
O2 C26 . 1.162(5)
C3 C4 . 1.416(5)
C3 C13 . 1.467(6)
C5 C6 . 1.394(5)
C5 C4 . 1.444(6)
C4 H4 . 0.9500
C6 C19 . 1.479(5)
C6 H6 . 0.9500
C19 C20 . 1.372(6)
C19 C24 . 1.386(6)
C7 C12 . 1.384(5)
C7 C8 . 1.391(5)
C24 C23 . 1.386(5)
C24 H24 . 0.9500
C8 C9 . 1.381(6)
C8 H8 . 0.9500
C23 C22 . 1.376(6)
C23 H23 . 0.9500
C9 C10 . 1.383(6)
C9 H9 . 0.9500
C22 C21 . 1.368(7)
C22 H22 . 0.9500
C10 C11 . 1.392(6)
C10 H10 . 0.9500
C21 C20 . 1.384(6)
C21 H21 . 0.9500
C11 C12 . 1.380(6)
C11 H11 . 0.9500
C20 H20 . 0.9500
C12 H12 . 0.9500
C13 C18 . 1.394(6)
C13 C14 . 1.396(5)
C18 C17 . 1.384(6)
C18 H18 . 0.9500
C17 C16 . 1.374(6)
C17 H17 . 0.9500
C16 C15 . 1.380(6)
C16 H16 . 0.9500
C15 C14 . 1.380(6)
C15 H15 . 0.9500
C14 H14 . 0.9500
C29 C30 . 1.366(9)
C29 C28 . 1.371(9)
C29 H29 . 0.9500
C30 C28 3_766 1.390(8)
C30 H30 . 0.9500
C28 H28 . 0.9500

loop_
_geom_torsion_atom_site_label_1
_geom_torsion_atom_site_label_2
_geom_torsion_atom_site_label_3
_geom_torsion_atom_site_label_4
_geom_torsion_site_symmetry_4
_geom_torsion
C5 C1 C2 C3 . 3.7(4)
C7 C1 C2 C3 . -174.1(4)
Cr1 C1 C2 C3 . 61.0(3)
C5 C1 C2 Cr1 . -57.3(3)
C7 C1 C2 Cr1 . 124.9(4)
C1 C2 C3 C4 . -1.5(4)
Cr1 C2 C3 C4 . 57.6(3)
C1 C2 C3 C13 . 177.2(4)
Cr1 C2 C3 C13 . -123.6(4)
C1 C2 C3 Cr1 . -59.2(3)
C2 C1 C5 C6 . 139.4(4)
C7 C1 C5 C6 . -42.8(6)
Cr1 C1 C5 C6 . 76.8(3)
C2 C1 C5 C4 . -4.4(4)
C7 C1 C5 C4 . 173.4(4)
Cr1 C1 C5 C4 . -67.0(3)
C2 C1 C5 Cr1 . 62.6(3)
C7 C1 C5 Cr1 . -119.6(4)
C2 C3 C4 C5 . -1.4(4)
C13 C3 C4 C5 . 179.9(4)
Cr1 C3 C4 C5 . 58.2(3)
C2 C3 C4 Cr1 . -59.6(3)
C13 C3 C4 Cr1 . 121.7(4)
C6 C5 C4 C3 . -139.3(4)
C1 C5 C4 C3 . 3.6(4)
Cr1 C5 C4 C3 . -63.8(3)
C6 C5 C4 Cr1 . -75.5(4)
C1 C5 C4 Cr1 . 67.4(3)
C4 C5 C6 C19 . -39.0(6)
C1 C5 C6 C19 . -177.2(4)
Cr1 C5 C6 C19 . -107.5(4)
C4 C5 C6 Cr1 . 68.5(3)
C1 C5 C6 Cr1 . -69.7(3)
C5 C6 C19 C20 . 162.9(4)
Cr1 C6 C19 C20 . 91.8(5)
C5 C6 C19 C24 . -18.4(6)
Cr1 C6 C19 C24 . -89.6(4)
C2 C1 C7 C12 . 152.5(4)
C5 C1 C7 C12 . -24.8(6)
Cr1 C1 C7 C12 . -109.9(4)
C2 C1 C7 C8 . -22.3(6)
C5 C1 C7 C8 . 160.3(4)
Cr1 C1 C7 C8 . 75.2(5)
C20 C19 C24 C23 . -0.9(6)
C6 C19 C24 C23 . -179.6(4)
C12 C7 C8 C9 . -0.9(6)
C1 C7 C8 C9 . 174.0(4)
C19 C24 C23 C22 . 0.2(6)
C7 C8 C9 C10 . 0.2(6)
C24 C23 C22 C21 . 0.4(7)
C8 C9 C10 C11 . 0.2(6)
C23 C22 C21 C20 . -0.3(8)
C9 C10 C11 C12 . 0.0(6)
C24 C19 C20 C21 . 1.0(7)
C6 C19 C20 C21 . 179.7(4)
C22 C21 C20 C19 . -0.4(8)
C10 C11 C12 C7 . -0.7(6)
C8 C7 C12 C11 . 1.2(6)
C1 C7 C12 C11 . -173.8(4)
C4 C3 C13 C18 . -177.0(4)
C2 C3 C13 C18 . 4.5(6)
Cr1 C3 C13 C18 . -88.1(4)
C4 C3 C13 C14 . 5.0(6)
C2 C3 C13 C14 . -173.5(4)
Cr1 C3 C13 C14 . 94.0(4)
C14 C13 C18 C17 . -2.0(6)
C3 C13 C18 C17 . -179.9(4)
C13 C18 C17 C16 . -0.8(6)
C18 C17 C16 C15 . 2.0(6)
C17 C16 C15 C14 . -0.2(6)
C16 C15 C14 C13 . -2.6(6)
C18 C13 C14 C15 . 3.7(6)
C3 C13 C14 C15 . -178.3(4)
C28 C29 C30 C28 3_766 0.0(11)
C30 C29 C28 C30 3_766 0.0(11)

_cod_database_fobs_code 2242586
